data_2106706
loop_
_publ_author_name
'Ma, C.'
'Sahl, K.'
'Tillmanns, E.'

_publ_section_title
;
 Nickel alumosilicate, phase I
;
_journal_name_full 'Acta Crystallographica B (24,1968-38,1982)'
_journal_page_first 2137
_journal_page_last 2139
_journal_volume 31
_journal_year 1975
_chemical_formula_sum 'Al11.3 Ni10.3 O32 Si2.4'
_chemical_name_systematic 'Ni10.3 Al11.3 Si2.4 O32'
_space_group_IT_number 51
_symmetry_space_group_name_Hall '-P 2a 2a'
_symmetry_space_group_name_H-M 'P m m a'
_cell_angle_alpha 90
_cell_angle_beta 90
_cell_angle_gamma 90
_cell_formula_units_Z 1
_cell_length_a 5.6664
_cell_length_b 11.496
_cell_length_c 8.0983
_cell_volume 527.531
_citation_journal_id_ASTM ACBCAR
_cod_data_source_file Ma_ACBCAR_1975_63.cif
_cod_data_source_block Al11.3Ni10.3O32Si2.4
_cod_original_cell_volume 527.5308
_cod_database_code 2106706

loop_
_symmetry_equiv_pos_as_xyz
x,y,z
-x+1/2,-y,z
x+1/2,-y,-z
-x,y,-z
-x,-y,-z
x-1/2,y,-z
-x-1/2,y,z
x,-y,z

loop_
_atom_site_label
_atom_site_type_symbol
_atom_site_fract_x
_atom_site_fract_y
_atom_site_fract_z
_atom_site_occupancy
_atom_site_U_iso_or_equiv
Al4 Al+3 0.25 0.1269 0.2728 0.05 0.0
O4 O-2 0.25 0.378 0.493 1 0.0
Ni4 Ni+2 0.25 0.1269 0.2728 0.95 0.0
Al3 Al+3 0 0.2497 0 0.5 0.0
Al2 Al+3 0 0.5 0.5 0.25 0.0
Al6 Al+3 0.75 0.5 0.1215 0.75 0.0
Al7 Al+3 0.75 0 0.362 0.6 0.0
O3 O-2 0.25 0.122 0.528 1 0.0
Ni5 Ni+2 0.25 0.376 0.2491 0.225 0.0
O5 O-2 0 0 0.252 1 0.0
O2 O-2 0.25 0.37 0.01 1 0.0
Al8 Al+3 0.75 0.2582 0.369 0.6 0.0
Ni2 Ni+2 0 0.5 0.5 0.75 0.0
Al1 Al+3 0 0 0 0.2 0.0
Si1 Si+4 0.75 0 0.362 0.4 0.0
O7 O-2 0.001 0.257 0.247 1 0.0
O1 O-2 0.25 0.131 0.022 1 0.0
Al5 Al+3 0.25 0.376 0.2491 0.775 0.0
Si2 Si+4 0.75 0.2582 0.369 0.4 0.0
Ni6 Ni+2 0.75 0.5 0.1215 0.25 0.0
Ni3 Ni+2 0 0.2497 0 0.5 0.0
Ni1 Ni+2 0 0 0 0.8 0.0
O6 O-2 0.019 0.5 0.253 1 0.0
